data_2003224
loop_
_publ_author_name
'Ertan, A.'
'Cs\"oregh, I.'
'Adolfsson, H.'
'Moberg, C.'

_publ_section_title
;
 Complexation with Ligands Containing a Dipyridylmethane Unit.
 Structures of a Free Ligand and Two Copper(II) Complexes
;
_journal_issue 3
_journal_name_full 'Acta Crystallographica Section C'
_journal_page_first 385
_journal_page_last 392
_journal_paper_doi 10.1107/S010827019400853X
_journal_volume 51
_journal_year 1995
_chemical_compound_source 'Adolfsson et al. (1994)'
_chemical_formula_moiety 'C26 H20 Cu1 N3 O6.5'
_chemical_formula_sum 'C26 H20 Cu N3 O6.5'
_chemical_formula_weight 1084.0
_space_group_IT_number 14
_symmetry_cell_setting monoclinic
_symmetry_space_group_name_Hall '-P 2ybc'
_symmetry_space_group_name_H-M 'P 1 21/c 1'
_atom_type_scat_source IntTabIV
_cell_angle_alpha 90.
_cell_angle_beta 102.40(1)
_cell_angle_gamma 90.
_cell_formula_units_Z 2
_cell_length_a 10.2034(5)
_cell_length_b 15.4648(13)
_cell_length_c 14.7073(9)
_cell_measurement_reflns_used 38
_cell_measurement_temperature 295
_cell_measurement_theta_max 29.5
_cell_measurement_theta_min 18.4
_cell_volume 2266.6(3)
_diffrn_measurement_device 'Siemens STOE/AED2'
_diffrn_measurement_method \w-2\q
_diffrn_radiation_type CuK\a
_diffrn_radiation_wavelength 1.54183
_diffrn_reflns_av_R_equivalents 0.0308
_diffrn_reflns_limit_h_max 12
_diffrn_reflns_limit_h_min 0
_diffrn_reflns_limit_k_max 18
_diffrn_reflns_limit_k_min 0
_diffrn_reflns_limit_l_max 17
_diffrn_reflns_limit_l_min -17
_diffrn_reflns_number 4385
_diffrn_reflns_theta_max 69.6
_diffrn_standards_decay_% <3
_diffrn_standards_interval_time 60
_diffrn_standards_number 5
_exptl_absorpt_coefficient_mu 1.688
_exptl_absorpt_correction_T_max 0.93
_exptl_absorpt_correction_T_min 0.79
_exptl_absorpt_correction_type integration
_exptl_crystal_colour blue
_exptl_crystal_density_diffrn 1.5883(1)
_exptl_crystal_description irregular
_exptl_crystal_size_max 0.46
_exptl_crystal_size_mid 0.24
_exptl_crystal_size_min 0.19
_refine_diff_density_max 0.22
_refine_diff_density_min -0.25
_refine_ls_goodness_of_fit_obs 'not available'
_refine_ls_hydrogen_treatment refU
_refine_ls_number_parameters 350
_refine_ls_number_reflns 2674
_refine_ls_R_factor_obs 0.042
_refine_ls_shift/esd_max 0.11
_refine_ls_structure_factor_coef F
_refine_ls_weighting_details 'w = 1/[\s^2^(F) + 0.00107F^2^]'
_refine_ls_weighting_scheme calc
_refine_ls_wR_factor_obs 0.059
_reflns_number_observed 2674
_reflns_number_total 3967
_reflns_observed_criterion I>3\s(I)
_cod_data_source_file ab1160.cif
_cod_data_source_block ab1160_structure_3_of_3
_cod_depositor_comments
;
The following automatic conversions were performed:

'_refine_ls_weighting_scheme' value 'w = 1/[\s^2^(F) + 0.00107F^2^]'
was changed to 'calc'. New tag '_refine_ls_weighting_details' was
created. The value of the new tag was set to 'w = 1/[\s^2^(F) +
0.00107F^2^]'.

Automatic conversion script
Id: cif_fix_values 3143 2015-03-26 13:38:13Z robertas 
;
_cod_original_cell_volume 2266.3(2)
_cod_original_formula_sum 'C26 H20 Cu1 N3 O6.5'
_cod_database_code 2003224

loop_
_symmetry_equiv_pos_as_xyz
x,y,z
x,1/2-y,1/2+z
-x,-y,-z
-x,1/2+y,1/2-z

loop_
_atom_site_label
_atom_site_fract_x
_atom_site_fract_y
_atom_site_fract_z
_atom_site_U_iso_or_equiv
Cu .1411(1) .0228(1) .1471(1) .032(1)
N(1) .0752(3) -.0869(2) .1888(2) .028(1)
C(2) .1074(4) -.1682(2) .1716(2) .028(1)
C(3) .0529(4) -.2382(2) .2104(3) .034(1)
C(4) -.0362(4) -.2234(2) .2666(3) .037(1)
C(5) -.0678(4) -.1390(2) .2855(3) .038(1)
C(6) -.0112(4) -.0728(2) .2454(3) .031(1)
C(7) -.0366(4) .0215(2) .2625(3) .035(1)
O(71) -.1053(3) .0408(2) .3181(2) .052(1)
O(72) .0192(3) .0749(2) .2163(2) .041(1)
C(1) .2220(4) -.1857(2) .1202(2) .030(1)
O(11) .2079(3) -.2701(2) .0819(2) .036(1)
C(11) .0852(5) -.2860(3) .0130(3) .054(2)
C(12) .3550(4) -.1881(2) .1926(2) .030(1)
C(13) .4731(4) -.2080(3) .1630(3) .039(1)
C(14) .5923(4) -.2153(3) .2265(3) .046(1)
C(15) .6009(4) -.2023(3) .3211(3) .042(1)
C(16) .4855(4) -.1780(2) .3497(2) .036(1)
C(17) .3632(4) -.1723(2) .2862(2) .033(1)
O(18) .4803(3) -.1579(2) .4399(2) .047(1)
C(19) .6060(4) -.1385(3) .5010(3) .040(1)
C(20) .5778(4) -.0977(2) .5873(3) .036(1)
C(21) .6863(4) -.0790(2) .6597(2) .035(1)
N(22) .6746(3) -.0450(2) .7417(2) 0.37(1)
C(23) .5507(4) -.0286(3) .7531(3) .043(1)
C(24) .4371(4) -.0441(3) .6855(3) .045(1)
C(25) .4504(4) -.0792(3) .6005(3) .040(1)
N(1') .2172(3) -.0364(2) .0524(2) .033(1)
C(2') .2388(4) -.1210(2) .0434(2) .032(1)
C(3') .2862(5) -.1515(3) -.0336(3) .045(2)
C(4') .3161(5) -.0928(3) -.0968(3) .053(2)
C(5') .2964(5) -.0053(3) -.0860(3) .049(2)
C(6') .2450(4) .0212(2) -.0112(2) .037(1)
C(7') .2131(4) .1145(3) .0063(3) .042(1)
O(71') .2393(4) .1701(2) -.0462(2) .062(1)
O(72') .1575(3) .1264(2) .0756(2) .046(1)
O(W) -.1140(9) -.0176(6) .5023(6) .088(2)
H(3) .0784 -.2986 .1974 .03(1)
H(4) -.0779 -.2730 .2936 .06(1)
H(5) -.1307 -.1268 .3276 .06(1)
H(11A) .1014 -.3407 -.0191 .14(3)
H(11B) .0697 -.2374 -.0330 .13(3)
H(11C) .0045 -.2931 .0407 .12(3)
H(13) .4705 -.2169 .0952 .05(1)
H(14) .6754 -.2304 .2042 .011(2)
H(15) .6878 -.2102 .3670 .07(2)
H(17) .2803 -.1566 .3085 .04(1)
H(19A) .6587 -.1929 .5175 .04(1)
H(19B) .6582 -.0975 .4699 .04(1)
H(21) .7786 -.0915 .6500 .04(1)
H(23) .5399 -.0039 .8139 .04(1)
H(24) .3463 -.0304 .6971 .05(1)
H(25) .3694 -.0907 .5502 .03(1)
H(3') .2981 -.2149 -.0425 .05(1)
H(4') .3523 -.1137 -.1509 .07(2)
H(5') .3187 .0376 -.1312 .105(1)

loop_
_geom_angle_atom_site_label_1
_geom_angle_atom_site_label_2
_geom_angle_atom_site_label_3
_geom_angle
_geom_angle_publ_flag
N(1) Cu N(1') 91.80(10) yes
O(72) Cu N(1') 164.00(10) yes
O(72) Cu O(72') 94.60(10) yes
N(1) Cu O(72) 84.00(10) yes
N(1') Cu O(72') 84.70(10) yes
N(1) Cu O(72') 162.30(10) yes
N(22) Cu O(72') 96.50(10) yes
N(22) Cu O(72) 94.90(10) yes
N(22) Cu N(1) 101.20(10) yes
N(22) Cu N(1') 101.10(10) yes
C(2) C(1) O(11) 109.4(3) yes
O(11) C(1) C(12) 104.6(3) yes
C(2) C(1) C(12) 108.1(3) yes
C(2) C(1) C(2') 117.3(3) yes
O(11) C(1) C(2') 108.8(3) yes
C(12) C(1) C(2') 107.6(3) yes
N(1) C(2) C(1) 120.0(3) yes
C(1) C(2') N(1') 120.8(3) yes
O(71) C(7) O(72) 125.7(4) yes
O(71') C(7') O(72') 126.4(4) yes
Cu N(1) C(6) 111.2(2) no
Cu N(1) C(2) 129.5(2) no
C(2) N(1) C(6) 119.2(3) no
N(1) C(2) C(3) 121.1(3) no
C(3) C(2) C(1) 118.3(3) no
C(2) C(3) C(4) 119.4(3) no
C(3) C(4) C(5) 119.4(4) no
C(4) C(5) C(6) 118.6(4) no
N(1) C(6) C(5) 122.3(3) no
C(5) C(6) C(7) 123.1(4) no
N(1) C(6) C(7) 114.6(3) no
C(6) C(7) O(72) 115.0(3) no
C(6) C(7) O(71) 119.3(4) no
Cu O(72) C(7) 114.8(2) no
C(1) O(11) C(11) 115.6(3) no
C(1) C(12) C(17) 122.8(4) no
C(1) C(12) C(13) 118.8(3) no
C(13) C(12) C(17) 118.4(4) no
C(12) C(13) C(14) 120.2(4) no
C(13) C(14) C(15) 121.8(4) no
C(14) C(15) C(16) 117.9(4) no
C(15) C(16) O(18) 124.5(4) no
C(15) C(16) C(17) 120.8(4) no
C(17) C(16) O(18) 114.7(4) no
C(12) C(17) C(16) 120.7(4) no
C(16) O(18) C(19) 116.0(3) no
O(18) C(19) C(20) 108.1(3) no
C(19) C(20) C(25) 124.3(4) no
C(19) C(20) C(21) 118.0(4) no
C(21) C(20) C(25) 117.8(4) no
C(20) C(21) N(22) 123.9(4) no
C(21) N(22) C(23) 117.1(3) no
N(22) C(23) C(24) 123.3(4) no
C(23) C(24) C(25) 119.1(4) no
C(20) C(25) C(24) 118.8(4) no
Cu N(1') C(6') 110.8(2) no
Cu N(1') C(2') 128.8(2) no
C(2') N(1') C(6') 120.4(3) no
N(1') C(2') C(3') 120.1(3) no
C(1) C(2') C(3') 119.0(3) no
C(2') C(3') C(4') 119.2(4) no
C(3') C(4') C(5') 120.5(4) no
C(4') C(5') C(6') 118.2(4) no
N(1') C(6') C(5') 121.6(4) no
C(5') C(6') C(7') 123.5(4) no
N(1') C(6') C(7') 115.0(3) no
C(6') C(7') O(72') 114.9(3) no
C(6') C(7') O(71') 118.7(4) no
Cu O(72') C(7') 114.6(2) no

loop_
_geom_bond_atom_site_label_1
_geom_bond_atom_site_label_2
_geom_bond_distance
_geom_bond_publ_flag
Cu N(1) 1.971(3) yes
Cu N(1') 1.960(3) yes
Cu O(72) 1.943(3) yes
Cu O(72') 1.945(3) yes
Cu N(22) 2.237(3) yes
N(1) O(72) 2.618(4) yes
N(1') O(72') 2.630(4) yes
N(1) N(1') 2.824(5) yes
O(72) O(72') 2.858(5) yes
N(22) N(1) 3.257(4) yes
N(22) N(1') 3.246(4) yes
N(22) O(72) 3.086(4) yes
N(22) O(72') 3.125(4) yes
C(2) C(3) 1.394(5) yes
C(2) C(1) 1.546(6) yes
C(7) O(71) 1.222(6) yes
C(7) O(72) 1.279(5) yes
C(1) O(11) 1.416(4) yes
C(1) C(12) 1.534(5) yes
C(1) C(2') 1.546(5) yes
C(2') C(3') 1.404(6) yes
C(7') O(71') 1.224(6) yes
C(7') O(72') 1.281(6) yes
N(1) C(2) 1.337(4) yes
N(1) C(6) 1.354(5) yes
C(3) C(4) 1.373(6) no
C(4) C(5) 1.387(6) no
C(5) C(6) 1.371(6) no
C(6) C(7) 1.511(5) no
C(14) C(15) 1.389(6) no
C(15) C(16) 1.385(6) no
C(16) C(17) 1.392(5) no
C(16) O(18) 1.375(5) no
O(18) C(19) 1.430(5) no
C(19) C(20) 1.499(6) no
C(20) C(21) 1.392(5) no
C(20) C(25) 1.385(6) no
C(21) N(22) 1.344(5) no
N(22) C(23) 1.335(6) no
C(23) C(24) 1.377(6) no
C(24) C(25) 1.394(6) no
N(1') C(2') 1.339(5) no
N(1') C(6') 1.365(5) no
O(11) C(11) 1.452(5) no
C(12) C(13) 1.401(6) no
C(12) C(17) 1.384(5) no
C(13) C(14) 1.370(5) no
C(3') C(4') 1.379(7) no
C(4') C(5') 1.383(7) no
C(5') C(6') 1.380(6) no
C(6') C(7') 1.512(6) no

loop_
_geom_contact_atom_site_label_1
_geom_contact_atom_site_label_2
_geom_contact_distance
_geom_contact_publ_flag
C(3) O(72) 3.220(10) yes
C(4) O(72) 3.130(10) yes
O(71) C(24) 3.370(10) yes
O(72) C(21) 3.160(10) yes
O(11) C(25) 3.370(10) yes
C(17) N(22) 3.400(10) yes
C(19) O(71') 3.350(10) yes
N(22) C(17) 3.400(10) yes
C(23) N(1') 3.450(10) yes
C(24) O(71) 3.370(10) yes
C(7) O(W) 3.370(10) yes
C(19) O(W) 3.410(10) yes

loop_
_geom_torsion_atom_site_label_1
_geom_torsion_atom_site_label_2
_geom_torsion_atom_site_label_3
_geom_torsion_atom_site_label_4
_geom_torsion
_geom_torsion_publ_flag
O(11) C(1) C(2') C(3') -22.9(5) yes
O(11) C(1) C(2') N(1') 161.4(3) yes
C(3) C(2) C(1) O(11) 29.1(4) yes
N(1) C(2) C(1) O(11) -159.9(3) yes
N(1) C(2) C(1) C(12) 86.6(4) yes
C(3) C(2) C(1) C(12) -84.4(4) yes
C(12) C(1) C(2') C(3') 89.9(4) yes
C(12) C(1) C(2') N(1') -85.8(4) yes
C(11) O(11) C(1) C(12) 177.7(3) yes
O(11) C(1) C(12) C(13) 59.8(4) yes
O(16) O(18) C(19) C(20) 166.3(3) yes
O(18) C(19) C(20) C(21) 175.5(3) yes
C(19) C(20) C(21) N(22) -177.8(4) yes
